data_1504740
loop_
_publ_author_name
'Chen, Jian'
'Liu, Qiang'
'Zhang, Weicheng'
'Spinella, Stephen'
'Lei, Aiwen'
'Zhang, Xumu'

_publ_section_title
;
 A convenient synthesis and the asymmetric hydrogenation of N-phthaloyl
 dehydroamino acid esters.
;
_journal_issue 14
_journal_name_full 'Organic letters'
_journal_page_first 3033
_journal_page_last 3036
_journal_paper_doi 10.1021/ol800996j
_journal_volume 10
_journal_year 2008
_chemical_formula_sum 'C16 H17 N O4'
_chemical_formula_weight 287.31
_chemical_name_systematic
; 

 ? 

;
_space_group_IT_number 15
_symmetry_cell_setting monoclinic
_symmetry_space_group_name_Hall '-C 2yc'
_symmetry_space_group_name_H-M 'C 1 2/c 1'
_atom_sites_solution_hydrogens geom
_atom_sites_solution_primary direct
_atom_sites_solution_secondary difmap
_audit_creation_method SHELXL-97
_cell_angle_alpha 90.00
_cell_angle_beta 120.190(2)
_cell_angle_gamma 90.00
_cell_formula_units_Z 8
_cell_length_a 24.1585(17)
_cell_length_b 9.1995(7)
_cell_length_c 15.4967(11)
_cell_measurement_reflns_used 5580
_cell_measurement_temperature 100(2)
_cell_measurement_theta_max 30.51
_cell_measurement_theta_min 2.42
_cell_volume 2976.9(4)
_computing_cell_refinement 'Bruker SMART'
_computing_data_collection 'Bruker SMART'
_computing_data_reduction 'Bruker SAINT'
_computing_molecular_graphics 'Bruker SHELXTL'
_computing_publication_material 'Bruker SHELXTL'
_computing_structure_refinement 'SHELXL-97 (Sheldrick, 1997)'
_computing_structure_solution 'SHELXS-97 (Sheldrick, 1990)'
_diffrn_ambient_temperature 100(2)
_diffrn_measured_fraction_theta_full 0.996
_diffrn_measured_fraction_theta_max 0.996
_diffrn_measurement_device_type 'CCD area detector'
_diffrn_measurement_method 'phi and omega scans'
_diffrn_radiation_monochromator graphite
_diffrn_radiation_source 'fine-focus sealed tube'
_diffrn_radiation_type MoK\a
_diffrn_radiation_wavelength 0.71073
_diffrn_reflns_av_R_equivalents 0.0198
_diffrn_reflns_av_sigmaI/netI 0.0178
_diffrn_reflns_limit_h_max 34
_diffrn_reflns_limit_h_min -34
_diffrn_reflns_limit_k_max 13
_diffrn_reflns_limit_k_min -12
_diffrn_reflns_limit_l_max 22
_diffrn_reflns_limit_l_min -22
_diffrn_reflns_number 17675
_diffrn_reflns_theta_full 30.52
_diffrn_reflns_theta_max 30.52
_diffrn_reflns_theta_min 1.95
_exptl_absorpt_coefficient_mu 0.093
_exptl_absorpt_correction_T_max 0.9999
_exptl_absorpt_correction_T_min 0.8962
_exptl_absorpt_correction_type multi-scan
_exptl_absorpt_process_details 'Bruker SAINT (SADABS)'
_exptl_crystal_colour colourless
_exptl_crystal_density_diffrn 1.282
_exptl_crystal_density_method 'not measured'
_exptl_crystal_description lathe
_exptl_crystal_F_000 1216
_exptl_crystal_size_max 0.44
_exptl_crystal_size_mid 0.25
_exptl_crystal_size_min 0.12
_refine_diff_density_max 0.553
_refine_diff_density_min -0.183
_refine_diff_density_rms 0.059
_refine_ls_extinction_method none
_refine_ls_goodness_of_fit_ref 1.005
_refine_ls_hydrogen_treatment mixed
_refine_ls_matrix_type full
_refine_ls_number_parameters 258
_refine_ls_number_reflns 4546
_refine_ls_number_restraints 0
_refine_ls_restrained_S_all 1.005
_refine_ls_R_factor_all 0.0509
_refine_ls_R_factor_gt 0.0461
_refine_ls_shift/su_max 0.000
_refine_ls_shift/su_mean 0.000
_refine_ls_structure_factor_coef Fsqd
_refine_ls_weighting_details 'calc w=1/[\s^2^(Fo^2^)+(0.0650P)^2^+2.2000P] where P=(Fo^2^+2Fc^2^)/3'
_refine_ls_weighting_scheme calc
_refine_ls_wR_factor_gt 0.1153
_refine_ls_wR_factor_ref 0.1190
_reflns_number_gt 4071
_reflns_number_total 4546
_reflns_threshold_expression >2sigma(I)
_cod_data_source_file ol800996j-file002.cif
_cod_data_source_block jian_d
_cod_depositor_comments
;
The following automatic conversions were performed:

'_symmetry_cell_setting' value 'Monoclinic' changed to 'monoclinic'
according to /home/saulius/struct/CIF-dictionaries/cif_core.dic
dictionary named 'cif_core.dic' version 2.4.1 from 2010-06-29.

Automatic conversion script
Id: cif_fix_values 1715 2011-07-08 13:25:40Z adriana 
;
_cod_original_sg_symbol_H-M C2/c
_cod_database_code 1504740

loop_
_symmetry_equiv_pos_as_xyz
'x, y, z'
'-x, y, -z+1/2'
'x+1/2, y+1/2, z'
'-x+1/2, y+1/2, -z+1/2'
'-x, -y, -z'
'x, -y, z-1/2'
'-x+1/2, -y+1/2, -z'
'x+1/2, -y+1/2, z-1/2'

loop_
_atom_site_label
_atom_site_type_symbol
_atom_site_fract_x
_atom_site_fract_y
_atom_site_fract_z
_atom_site_U_iso_or_equiv
_atom_site_adp_type
_atom_site_occupancy
_atom_site_symmetry_multiplicity
_atom_site_calc_flag
O1 O 0.16085(4) 0.68562(9) 0.58771(6) 0.02526(17) Uani 1 1 d
O2 O 0.08279(4) 0.40128(9) 0.30762(6) 0.02762(18) Uani 1 1 d
O3 O 0.13635(4) 0.89485(8) 0.31765(6) 0.02298(16) Uani 1 1 d
O4 O 0.06794(4) 0.82662(10) 0.36845(7) 0.0314(2) Uani 1 1 d
N1 N 0.12983(4) 0.56560(9) 0.43890(6) 0.01938(17) Uani 1 1 d
C1 C 0.13200(5) 0.58831(11) 0.53054(7) 0.01802(18) Uani 1 1 d
C2 C 0.09356(4) 0.46843(10) 0.53866(7) 0.01674(17) Uani 1 1 d
C3 C 0.07965(5) 0.43870(12) 0.61330(7) 0.01978(19) Uani 1 1 d
H3 H 0.0942(7) 0.4992(16) 0.6689(11) 0.026(3) Uiso 1 1 d
C4 C 0.04105(5) 0.31804(12) 0.59960(8) 0.0224(2) Uani 1 1 d
H4 H 0.0292(8) 0.2948(18) 0.6498(12) 0.034(4) Uiso 1 1 d
C5 C 0.01781(5) 0.23109(12) 0.51486(8) 0.0239(2) Uani 1 1 d
H5 H -0.0098(8) 0.1522(18) 0.5063(12) 0.031(4) Uiso 1 1 d
C6 C 0.03231(5) 0.26172(12) 0.43996(8) 0.0225(2) Uani 1 1 d
H6 H 0.0158(7) 0.2018(16) 0.3789(11) 0.027(4) Uiso 1 1 d
C7 C 0.07021(5) 0.38194(10) 0.45384(7) 0.01755(18) Uani 1 1 d
C8 C 0.09264(5) 0.44369(11) 0.38801(7) 0.01900(18) Uani 1 1 d
C9 C 0.15366(5) 0.66842(11) 0.39688(7) 0.01916(19) Uani 1 1 d
C10 C 0.11419(5) 0.80366(11) 0.36014(7) 0.02063(19) Uani 1 1 d
C11 C 0.10003(6) 1.02815(13) 0.27784(10) 0.0289(2) Uani 1 1 d
H11A H 0.1053(8) 1.088(2) 0.3346(13) 0.043(5) Uiso 1 1 d
H11B H 0.0536(8) 1.0043(19) 0.2359(12) 0.039(4) Uiso 1 1 d
C12 C 0.12654(6) 1.10189(14) 0.22000(10) 0.0318(3) Uani 1 1 d
H12A H 0.1731(9) 1.120(2) 0.2648(14) 0.047(5) Uiso 1 1 d
H12B H 0.1049(8) 1.1976(19) 0.1955(12) 0.038(4) Uiso 1 1 d
H12C H 0.1210(9) 1.038(2) 0.1607(15) 0.056(5) Uiso 1 1 d
C13 C 0.20605(5) 0.64538(11) 0.39069(7) 0.02122(19) Uani 1 1 d
H13 H 0.2200(7) 0.7207(16) 0.3633(11) 0.026(3) Uiso 1 1 d
C14 C 0.24735(5) 0.51297(12) 0.42469(8) 0.0251(2) Uani 1 1 d
H14A H 0.2322(7) 0.4409(17) 0.4626(11) 0.029(4) Uiso 1 1 d
H14B H 0.2930(8) 0.5467(19) 0.4675(13) 0.041(4) Uiso 1 1 d
C15 C 0.24389(6) 0.42960(14) 0.33697(9) 0.0284(2) Uani 1 1 d
H15A H 0.1981(9) 0.398(2) 0.2914(14) 0.049(5) Uiso 1 1 d
H15B H 0.2541(8) 0.501(2) 0.2956(13) 0.047(5) Uiso 1 1 d
C16 C 0.29008(7) 0.30197(15) 0.37075(11) 0.0360(3) Uani 1 1 d
H16A H 0.3340(9) 0.340(2) 0.4104(14) 0.049(5) Uiso 1 1 d
H16B H 0.2877(10) 0.246(2) 0.3118(16) 0.063(6) Uiso 1 1 d
H16C H 0.2806(9) 0.232(2) 0.4115(15) 0.052(5) Uiso 1 1 d

loop_
_atom_site_aniso_label
_atom_site_aniso_U_11
_atom_site_aniso_U_22
_atom_site_aniso_U_33
_atom_site_aniso_U_23
_atom_site_aniso_U_13
_atom_site_aniso_U_12
O1 0.0331(4) 0.0244(4) 0.0224(4) -0.0065(3) 0.0169(3) -0.0067(3)
O2 0.0385(4) 0.0304(4) 0.0204(3) -0.0070(3) 0.0196(3) -0.0098(3)
O3 0.0259(4) 0.0194(3) 0.0296(4) 0.0063(3) 0.0184(3) 0.0023(3)
O4 0.0281(4) 0.0329(4) 0.0418(5) 0.0102(4) 0.0240(4) 0.0043(3)
N1 0.0284(4) 0.0180(4) 0.0164(4) -0.0008(3) 0.0147(3) -0.0039(3)
C1 0.0224(4) 0.0184(4) 0.0162(4) 0.0004(3) 0.0119(3) 0.0008(3)
C2 0.0180(4) 0.0180(4) 0.0155(4) 0.0020(3) 0.0094(3) 0.0017(3)
C3 0.0200(4) 0.0254(5) 0.0163(4) 0.0018(3) 0.0108(3) 0.0020(3)
C4 0.0207(4) 0.0290(5) 0.0205(4) 0.0065(4) 0.0126(4) 0.0015(4)
C5 0.0231(5) 0.0243(5) 0.0267(5) 0.0034(4) 0.0141(4) -0.0030(4)
C6 0.0246(5) 0.0218(5) 0.0226(4) -0.0020(4) 0.0130(4) -0.0041(4)
C7 0.0200(4) 0.0184(4) 0.0166(4) 0.0011(3) 0.0109(3) 0.0001(3)
C8 0.0233(4) 0.0193(4) 0.0170(4) -0.0006(3) 0.0120(4) -0.0016(3)
C9 0.0247(5) 0.0184(4) 0.0165(4) 0.0003(3) 0.0120(4) -0.0032(3)
C10 0.0222(4) 0.0219(4) 0.0194(4) 0.0007(3) 0.0116(4) -0.0029(3)
C11 0.0311(6) 0.0236(5) 0.0387(6) 0.0108(4) 0.0226(5) 0.0073(4)
C12 0.0338(6) 0.0268(5) 0.0395(6) 0.0116(5) 0.0219(5) 0.0026(4)
C13 0.0262(5) 0.0201(4) 0.0197(4) 0.0005(3) 0.0134(4) -0.0004(4)
C14 0.0285(5) 0.0241(5) 0.0227(5) 0.0030(4) 0.0129(4) 0.0042(4)
C15 0.0285(5) 0.0302(5) 0.0260(5) 0.0012(4) 0.0134(4) 0.0092(4)
C16 0.0329(6) 0.0347(6) 0.0402(7) 0.0024(5) 0.0181(5) 0.0131(5)

loop_
_atom_type_symbol
_atom_type_description
_atom_type_scat_dispersion_real
_atom_type_scat_dispersion_imag
_atom_type_scat_source
C C 0.0033 0.0016 'International Tables Vol C Tables 4.2.6.8 and 6.1.1.4'
H H 0.0000 0.0000 'International Tables Vol C Tables 4.2.6.8 and 6.1.1.4'
N N 0.0061 0.0033 'International Tables Vol C Tables 4.2.6.8 and 6.1.1.4'
O O 0.0106 0.0060 'International Tables Vol C Tables 4.2.6.8 and 6.1.1.4'

loop_
_geom_angle_atom_site_label_1
_geom_angle_atom_site_label_2
_geom_angle_atom_site_label_3
_geom_angle
C10 O3 C11 115.73(8)
C8 N1 C1 111.90(8)
C8 N1 C9 124.41(8)
C1 N1 C9 122.91(8)
O1 C1 N1 124.45(9)
O1 C1 C2 130.08(9)
N1 C1 C2 105.47(8)
C3 C2 C7 121.55(9)
C3 C2 C1 129.89(9)
C7 C2 C1 108.55(8)
C2 C3 C4 117.03(9)
C2 C3 H3 121.1(9)
C4 C3 H3 121.9(9)
C5 C4 C3 121.48(9)
C5 C4 H4 118.9(10)
C3 C4 H4 119.6(10)
C4 C5 C6 121.08(10)
C4 C5 H5 119.5(10)
C6 C5 H5 119.3(10)
C7 C6 C5 117.05(9)
C7 C6 H6 120.8(9)
C5 C6 H6 122.2(9)
C6 C7 C2 121.81(9)
C6 C7 C8 129.81(9)
C2 C7 C8 108.37(8)
O2 C8 N1 125.07(9)
O2 C8 C7 129.23(9)
N1 C8 C7 105.70(8)
C13 C9 N1 122.96(9)
C13 C9 C10 123.47(9)
N1 C9 C10 113.57(8)
O4 C10 O3 124.47(10)
O4 C10 C9 123.56(9)
O3 C10 C9 111.97(8)
O3 C11 C12 106.70(9)
O3 C11 H11A 108.0(10)
C12 C11 H11A 112.2(11)
O3 C11 H11B 109.4(10)
C12 C11 H11B 112.9(9)
H11A C11 H11B 107.5(13)
C11 C12 H12A 109.3(11)
C11 C12 H12B 109.1(10)
H12A C12 H12B 108.1(15)
C11 C12 H12C 111.5(11)
H12A C12 H12C 108.0(15)
H12B C12 H12C 110.7(15)
C9 C13 C14 126.47(10)
C9 C13 H13 118.3(9)
C14 C13 H13 115.2(9)
C13 C14 C15 111.61(9)
C13 C14 H14A 110.4(8)
C15 C14 H14A 107.4(8)
C13 C14 H14B 107.3(10)
C15 C14 H14B 107.0(10)
H14A C14 H14B 113.2(12)
C16 C15 C14 112.31(10)
C16 C15 H15A 111.8(11)
C14 C15 H15A 108.6(11)
C16 C15 H15B 110.1(10)
C14 C15 H15B 108.1(10)
H15A C15 H15B 105.7(14)
C15 C16 H16A 108.3(11)
C15 C16 H16B 112.4(12)
H16A C16 H16B 107.2(16)
C15 C16 H16C 110.4(11)
H16A C16 H16C 110.5(15)
H16B C16 H16C 108.0(16)

loop_
_geom_bond_atom_site_label_1
_geom_bond_atom_site_label_2
_geom_bond_distance
O1 C1 1.2046(12)
O2 C8 1.2095(12)
O3 C10 1.3336(12)
O3 C11 1.4525(13)
O4 C10 1.2061(12)
N1 C8 1.4051(13)
N1 C1 1.4101(12)
N1 C9 1.4238(12)
C1 C2 1.4873(13)
C2 C3 1.3845(12)
C2 C7 1.3904(13)
C3 C4 1.3956(15)
C3 H3 0.933(15)
C4 C5 1.3922(15)
C4 H4 0.978(16)
C5 C6 1.3995(14)
C5 H5 0.949(16)
C6 C7 1.3819(14)
C6 H6 0.989(15)
C7 C8 1.4875(13)
C9 C13 1.3335(14)
C9 C10 1.4950(14)
C11 C12 1.5004(16)
C11 H11A 0.988(18)
C11 H11B 0.998(17)
C12 H12A 0.994(19)
C12 H12B 0.996(17)
C12 H12C 1.04(2)
C13 C14 1.4927(15)
C13 H13 0.958(15)
C14 C15 1.5260(16)
C14 H14A 1.066(15)
C14 H14B 1.008(18)
C15 C16 1.5198(16)
C15 H15A 1.012(19)
C15 H15B 1.032(18)
C16 H16A 0.99(2)
C16 H16B 1.03(2)
C16 H16C 1.00(2)

loop_
_geom_torsion_atom_site_label_1
_geom_torsion_atom_site_label_2
_geom_torsion_atom_site_label_3
_geom_torsion_atom_site_label_4
_geom_torsion
C8 N1 C1 O1 179.89(10)
C9 N1 C1 O1 -9.84(16)
C8 N1 C1 C2 0.98(11)
C9 N1 C1 C2 171.25(9)
O1 C1 C2 C3 1.53(18)
N1 C1 C2 C3 -179.65(10)
O1 C1 C2 C7 -179.26(11)
N1 C1 C2 C7 -0.43(10)
C7 C2 C3 C4 -0.06(14)
C1 C2 C3 C4 179.07(9)
C2 C3 C4 C5 0.28(15)
C3 C4 C5 C6 -0.07(16)
C4 C5 C6 C7 -0.35(16)
C5 C6 C7 C2 0.57(15)
C5 C6 C7 C8 -178.74(10)
C3 C2 C7 C6 -0.37(15)
C1 C2 C7 C6 -179.67(9)
C3 C2 C7 C8 179.07(9)
C1 C2 C7 C8 -0.23(11)
C1 N1 C8 O2 179.49(10)
C9 N1 C8 O2 9.39(17)
C1 N1 C8 C7 -1.11(11)
C9 N1 C8 C7 -171.21(9)
C6 C7 C8 O2 -0.46(18)
C2 C7 C8 O2 -179.83(11)
C6 C7 C8 N1 -179.82(10)
C2 C7 C8 N1 0.80(11)
C8 N1 C9 C13 -80.65(13)
C1 N1 C9 C13 110.31(12)
C8 N1 C9 C10 99.07(11)
C1 N1 C9 C10 -69.98(12)
C11 O3 C10 O4 -1.34(16)
C11 O3 C10 C9 178.76(9)
C13 C9 C10 O4 -177.63(11)
N1 C9 C10 O4 2.66(14)
C13 C9 C10 O3 2.27(14)
N1 C9 C10 O3 -177.44(8)
C10 O3 C11 C12 -171.15(10)
N1 C9 C13 C14 0.34(16)
C10 C9 C13 C14 -179.34(10)
C9 C13 C14 C15 113.35(12)
C13 C14 C15 C16 174.94(11)
